data_1505229
loop_
_publ_author_name
'Wang, Qi'
'Mu, Qing'
'Shibano, Makio'
'Morris-Natschke, Susan L'
'Lee, Kuo-Hsiung'
'Chen, Dao-Feng'

_publ_section_title
;
 Eremophilane sesquiterpenes from Ligularia macrophylla.
;
_journal_issue 8
_journal_name_full 'Journal of natural products'
_journal_page_first 1259
_journal_page_last 1262
_journal_paper_doi 10.1021/np070113x
_journal_volume 70
_journal_year 2007
_chemical_formula_sum 'C20 H26 O5'
_chemical_formula_weight 346.41
_chemical_name_systematic
; 
 ? 
;
_space_group_IT_number 19
_symmetry_cell_setting orthorhombic
_symmetry_space_group_name_Hall 'P 2ac 2ab'
_symmetry_space_group_name_H-M 'P 21 21 21'
_atom_sites_solution_hydrogens geom
_atom_sites_solution_primary direct
_atom_sites_solution_secondary difmap
_audit_creation_method SHELXL-97
_cell_angle_alpha 90.00
_cell_angle_beta 90.00
_cell_angle_gamma 90.00
_cell_formula_units_Z 4
_cell_length_a 7.687(2)
_cell_length_b 14.383(4)
_cell_length_c 16.341(5)
_cell_measurement_temperature 298(2)
_cell_volume 1806.7(9)
_computing_cell_refinement 'Bruker SMART'
_computing_data_collection 'Bruker SMART'
_computing_data_reduction 'Bruker SHELXTL'
_computing_molecular_graphics 'Bruker SHELXTL'
_computing_publication_material 'Bruker SHELXTL'
_computing_structure_refinement 'Bruker SHELXTL'
_computing_structure_solution 'Bruker SHELXTL'
_diffrn_ambient_temperature 298(2)
_diffrn_measured_fraction_theta_full 1.000
_diffrn_measured_fraction_theta_max 1.000
_diffrn_measurement_device_type 'CCD area detector'
_diffrn_measurement_method 'phi and omega scans'
_diffrn_radiation_monochromator graphite
_diffrn_radiation_source 'fine-focus sealed tube'
_diffrn_radiation_type MoK\a
_diffrn_radiation_wavelength 0.71073
_diffrn_reflns_av_R_equivalents 0.0360
_diffrn_reflns_av_sigmaI/netI 0.0387
_diffrn_reflns_limit_h_max 7
_diffrn_reflns_limit_h_min -9
_diffrn_reflns_limit_k_max 17
_diffrn_reflns_limit_k_min -16
_diffrn_reflns_limit_l_max 19
_diffrn_reflns_limit_l_min -18
_diffrn_reflns_number 7581
_diffrn_reflns_theta_full 25.00
_diffrn_reflns_theta_max 25.00
_diffrn_reflns_theta_min 1.89
_exptl_absorpt_coefficient_mu 0.090
_exptl_absorpt_correction_T_max 0.9777
_exptl_absorpt_correction_T_min 0.9690
_exptl_absorpt_correction_type none
_exptl_crystal_colour colorless
_exptl_crystal_density_diffrn 1.274
_exptl_crystal_density_method 'not measured'
_exptl_crystal_description prismatic
_exptl_crystal_F_000 744
_exptl_crystal_size_max 0.35
_exptl_crystal_size_mid 0.35
_exptl_crystal_size_min 0.25
_refine_diff_density_max 0.143
_refine_diff_density_min -0.156
_refine_diff_density_rms 0.039
_refine_ls_abs_structure_details 'Flack H D (1983), Acta Cryst. A39, 876-881'
_refine_ls_abs_structure_Flack -0.2(11)
_refine_ls_extinction_coef 0.031(2)
_refine_ls_extinction_expression Fc^*^=kFc[1+0.001xFc^2^\l^3^/sin(2\q)]^-1/4^
_refine_ls_extinction_method SHELXL
_refine_ls_goodness_of_fit_ref 0.991
_refine_ls_hydrogen_treatment mixed
_refine_ls_matrix_type full
_refine_ls_number_parameters 232
_refine_ls_number_reflns 3175
_refine_ls_number_restraints 0
_refine_ls_restrained_S_all 0.991
_refine_ls_R_factor_all 0.0429
_refine_ls_R_factor_gt 0.0368
_refine_ls_shift/su_max 0.001
_refine_ls_shift/su_mean 0.000
_refine_ls_structure_factor_coef Fsqd
_refine_ls_weighting_details 'calc w=1/[\s^2^(Fo^2^)+(0.0563P)^2^+0.0000P] where P=(Fo^2^+2Fc^2^)/3'
_refine_ls_weighting_scheme calc
_refine_ls_wR_factor_gt 0.0914
_refine_ls_wR_factor_ref 0.0944
_reflns_number_gt 2768
_reflns_number_total 3175
_reflns_threshold_expression >2sigma(I)
_cod_data_source_file np070113xsi20070621_095725.cif
_cod_data_source_block f60301b
_cod_depositor_comments
;
The following automatic conversions were performed:
'_atom_site_symetry_multiplicity' tag replaced with
'_atom_site_symmetry_multiplicity'.

Automatic conversion script
Id: cif_correct_tags 1440 2010-10-19 06:21:57Z saulius 
;
_cod_database_code 1505229

loop_
_symmetry_equiv_pos_as_xyz
'x, y, z'
'-x+1/2, -y, z+1/2'
'-x, y+1/2, -z+1/2'
'x+1/2, -y+1/2, -z'

loop_
_atom_site_label
_atom_site_type_symbol
_atom_site_fract_x
_atom_site_fract_y
_atom_site_fract_z
_atom_site_U_iso_or_equiv
_atom_site_adp_type
_atom_site_occupancy
_atom_site_symmetry_multiplicity
_atom_site_calc_flag
_atom_site_refinement_flags
O1 O 1.21477(18) 0.98957(9) 1.11616(7) 0.0480(3) Uani 1 1 d .
O2 O 0.8333(3) 1.08959(16) 0.79838(13) 0.1177(9) Uani 1 1 d .
O3 O 0.78207(16) 0.98270(8) 0.89295(7) 0.0417(3) Uani 1 1 d .
O4 O 0.2987(2) 1.12153(12) 0.75867(9) 0.0771(5) Uani 1 1 d .
H4X H 0.2768 1.0924 0.7168 0.116 Uiso 1 1 calc R
O5 O 1.11997(19) 0.73339(9) 0.92691(8) 0.0576(4) Uani 1 1 d .
C1 C 1.3224(2) 0.99935(14) 1.04315(11) 0.0484(5) Uani 1 1 d .
H1 H 1.4241 0.9584 1.0401 0.058 Uiso 1 1 calc R
C2 C 1.3506(3) 1.09742(15) 1.01568(12) 0.0581(6) Uani 1 1 d .
H2A H 1.4531 1.0996 0.9811 0.070 Uiso 1 1 calc R
H2B H 1.3732 1.1359 1.0633 0.070 Uiso 1 1 calc R
C3 C 1.1969(3) 1.13807(14) 0.96871(12) 0.0544(5) Uani 1 1 d .
H3A H 1.2025 1.1169 0.9124 0.065 Uiso 1 1 calc R
H3B H 1.2071 1.2053 0.9684 0.065 Uiso 1 1 calc R
C4 C 1.0195(3) 1.11160(12) 1.00430(10) 0.0455(5) Uani 1 1 d .
H4 H 0.9320 1.1372 0.9670 0.055 Uiso 1 1 calc R
C5 C 0.9931(2) 1.00447(11) 1.00416(9) 0.0360(4) Uani 1 1 d .
C6 C 0.9670(2) 0.97329(11) 0.91325(10) 0.0374(4) Uani 1 1 d .
H6 H 1.0359 1.0134 0.8772 0.045 Uiso 1 1 calc R
C7 C 1.0144(2) 0.87368(12) 0.89838(10) 0.0403(4) Uani 1 1 d .
C8 C 1.0874(2) 0.82031(12) 0.95570(12) 0.0441(4) Uani 1 1 d .
C9 C 1.1426(3) 0.84888(12) 1.03855(11) 0.0478(5) Uani 1 1 d .
H9A H 1.2555 0.8225 1.0514 0.057 Uiso 1 1 calc R
H9B H 1.0594 0.8274 1.0790 0.057 Uiso 1 1 calc R
C10 C 1.1519(2) 0.95302(12) 1.03886(10) 0.0379(4) Uani 1 1 d .
C11 C 1.0019(3) 0.81744(14) 0.82572(11) 0.0512(5) Uani 1 1 d .
C12 C 1.0647(3) 0.73468(16) 0.84715(13) 0.0624(6) Uani 1 1 d .
H12 H 1.0703 0.6838 0.8122 0.075 Uiso 1 1 calc R
C13 C 0.9372(3) 0.84506(18) 0.74259(12) 0.0748(7) Uani 1 1 d .
H13A H 0.8169 0.8624 0.7461 0.112 Uiso 1 1 calc R
H13B H 0.9497 0.7936 0.7056 0.112 Uiso 1 1 calc R
H13C H 1.0039 0.8969 0.7228 0.112 Uiso 1 1 calc R
C14 C 0.8350(3) 0.97644(14) 1.05517(11) 0.0487(5) Uani 1 1 d .
H14A H 0.8626 0.9818 1.1123 0.073 Uiso 1 1 calc R
H14B H 0.8039 0.9133 1.0429 0.073 Uiso 1 1 calc R
H14C H 0.7390 1.0166 1.0424 0.073 Uiso 1 1 calc R
C15 C 0.9905(4) 1.15904(14) 1.08695(12) 0.0683(6) Uani 1 1 d .
H15A H 1.0079 1.2248 1.0812 0.102 Uiso 1 1 calc R
H15B H 1.0715 1.1348 1.1262 0.102 Uiso 1 1 calc R
H15C H 0.8739 1.1473 1.1053 0.102 Uiso 1 1 calc R
C16 C 0.7338(3) 1.03838(14) 0.83202(12) 0.0523(5) Uani 1 1 d .
C17 C 0.5470(3) 1.03184(13) 0.81077(11) 0.0445(5) Uani 1 1 d .
C18 C 0.4495(3) 0.95697(14) 0.81938(12) 0.0510(5) Uani 1 1 d .
H18 H 0.3345 0.9641 0.8029 0.061 Uiso 1 1 calc R
C19 C 0.4941(3) 0.86261(14) 0.85142(14) 0.0655(6) Uani 1 1 d .
H19A H 0.4624 0.8587 0.9081 0.098 Uiso 1 1 calc R
H19B H 0.6169 0.8522 0.8458 0.098 Uiso 1 1 calc R
H19C H 0.4318 0.8163 0.8209 0.098 Uiso 1 1 calc R
C20 C 0.4798(3) 1.12120(14) 0.77236(12) 0.0599(6) Uani 1 1 d .
H20A H 0.5092 1.1729 0.8079 0.072 Uiso 1 1 calc R
H20B H 0.5387 1.1308 0.7206 0.072 Uiso 1 1 calc R

loop_
_atom_site_aniso_label
_atom_site_aniso_U_11
_atom_site_aniso_U_22
_atom_site_aniso_U_33
_atom_site_aniso_U_23
_atom_site_aniso_U_13
_atom_site_aniso_U_12
O1 0.0509(8) 0.0594(8) 0.0337(6) -0.0007(6) -0.0061(6) -0.0004(6)
O2 0.0736(13) 0.1481(18) 0.1315(16) 0.1035(15) -0.0382(12) -0.0419(12)
O3 0.0364(7) 0.0487(7) 0.0399(6) 0.0098(5) -0.0050(5) -0.0016(5)
O4 0.0803(12) 0.0966(13) 0.0542(9) -0.0146(8) -0.0185(8) 0.0470(10)
O5 0.0605(9) 0.0431(7) 0.0693(9) -0.0118(7) 0.0030(7) 0.0041(6)
C1 0.0398(11) 0.0632(12) 0.0423(10) -0.0027(9) -0.0027(9) 0.0013(9)
C2 0.0508(13) 0.0713(14) 0.0521(11) -0.0009(10) -0.0037(10) -0.0189(11)
C3 0.0688(14) 0.0445(10) 0.0498(11) 0.0041(8) -0.0030(10) -0.0160(10)
C4 0.0520(12) 0.0400(10) 0.0446(10) 0.0019(8) -0.0055(9) 0.0041(9)
C5 0.0348(10) 0.0398(9) 0.0333(8) 0.0028(7) -0.0004(8) 0.0018(8)
C6 0.0311(10) 0.0448(10) 0.0363(8) 0.0031(7) 0.0002(7) -0.0033(7)
C7 0.0350(10) 0.0459(9) 0.0400(9) -0.0030(7) 0.0015(8) -0.0046(8)
C8 0.0437(11) 0.0360(10) 0.0525(10) -0.0029(8) 0.0033(9) 0.0000(8)
C9 0.0516(12) 0.0443(10) 0.0477(10) 0.0041(8) -0.0041(10) 0.0067(9)
C10 0.0373(10) 0.0456(9) 0.0309(8) 0.0010(7) -0.0031(8) 0.0020(8)
C11 0.0458(11) 0.0614(12) 0.0464(10) -0.0144(9) 0.0044(10) -0.0050(10)
C12 0.0633(15) 0.0606(14) 0.0634(13) -0.0268(11) 0.0058(12) -0.0026(11)
C13 0.0782(18) 0.1021(18) 0.0442(11) -0.0172(11) -0.0023(12) -0.0074(14)
C14 0.0412(11) 0.0611(12) 0.0439(10) 0.0082(9) 0.0032(9) 0.0007(9)
C15 0.0937(18) 0.0492(12) 0.0620(13) -0.0124(9) 0.0005(13) 0.0156(12)
C16 0.0544(13) 0.0538(12) 0.0489(11) 0.0167(9) -0.0098(10) -0.0051(10)
C17 0.0498(12) 0.0501(11) 0.0337(8) -0.0031(8) -0.0076(8) 0.0083(9)
C18 0.0374(11) 0.0626(12) 0.0531(11) -0.0041(9) -0.0055(9) 0.0039(10)
C19 0.0551(14) 0.0571(13) 0.0844(15) 0.0062(11) 0.0046(13) -0.0083(11)
C20 0.0804(16) 0.0545(12) 0.0448(11) -0.0060(9) -0.0173(11) 0.0170(11)

loop_
_atom_type_symbol
_atom_type_description
_atom_type_scat_dispersion_real
_atom_type_scat_dispersion_imag
_atom_type_scat_source
C C 0.0033 0.0016 'International Tables Vol C Tables 4.2.6.8 and 6.1.1.4'
H H 0.0000 0.0000 'International Tables Vol C Tables 4.2.6.8 and 6.1.1.4'
O O 0.0106 0.0060 'International Tables Vol C Tables 4.2.6.8 and 6.1.1.4'

loop_
_geom_angle_atom_site_label_1
_geom_angle_atom_site_label_2
_geom_angle_atom_site_label_3
_geom_angle
C10 O1 C1 60.78(12)
C16 O3 C6 119.69(14)
C20 O4 H4X 109.5
C8 O5 C12 105.04(15)
O1 C1 C10 59.36(11)
O1 C1 C2 114.75(16)
C10 C1 C2 122.81(17)
O1 C1 H1 115.8
C10 C1 H1 115.8
C2 C1 H1 115.8
C1 C2 C3 113.57(17)
C1 C2 H2A 108.9
C3 C2 H2A 108.9
C1 C2 H2B 108.9
C3 C2 H2B 108.9
H2A C2 H2B 107.7
C2 C3 C4 113.80(15)
C2 C3 H3A 108.8
C4 C3 H3A 108.8
C2 C3 H3B 108.8
C4 C3 H3B 108.8
H3A C3 H3B 107.7
C15 C4 C3 110.77(18)
C15 C4 C5 115.13(15)
C3 C4 C5 111.24(15)
C15 C4 H4 106.4
C3 C4 H4 106.4
C5 C4 H4 106.4
C14 C5 C10 107.68(14)
C14 C5 C4 111.39(14)
C10 C5 C4 111.92(15)
C14 C5 C6 109.90(14)
C10 C5 C6 108.32(14)
C4 C5 C6 107.60(13)
O3 C6 C7 106.69(13)
O3 C6 C5 108.22(14)
C7 C6 C5 113.39(14)
O3 C6 H6 109.5
C7 C6 H6 109.5
C5 C6 H6 109.5
C8 C7 C11 106.48(16)
C8 C7 C6 122.56(15)
C11 C7 C6 130.91(16)
C7 C8 O5 111.32(16)
C7 C8 C9 127.16(16)
O5 C8 C9 121.35(16)
C8 C9 C10 107.14(15)
C8 C9 H9A 110.3
C10 C9 H9A 110.3
C8 C9 H9B 110.3
C10 C9 H9B 110.3
H9A C9 H9B 108.5
O1 C10 C1 59.86(11)
O1 C10 C9 112.38(14)
C1 C10 C9 119.67(17)
O1 C10 C5 114.30(14)
C1 C10 C5 120.46(16)
C9 C10 C5 116.23(15)
C12 C11 C7 105.14(18)
C12 C11 C13 126.52(19)
C7 C11 C13 128.32(19)
C11 C12 O5 112.00(17)
C11 C12 H12 124.0
O5 C12 H12 124.0
C11 C13 H13A 109.5
C11 C13 H13B 109.5
H13A C13 H13B 109.5
C11 C13 H13C 109.5
H13A C13 H13C 109.5
H13B C13 H13C 109.5
C5 C14 H14A 109.5
C5 C14 H14B 109.5
H14A C14 H14B 109.5
C5 C14 H14C 109.5
H14A C14 H14C 109.5
H14B C14 H14C 109.5
C4 C15 H15A 109.5
C4 C15 H15B 109.5
H15A C15 H15B 109.5
C4 C15 H15C 109.5
H15A C15 H15C 109.5
H15B C15 H15C 109.5
O2 C16 O3 122.42(19)
O2 C16 C17 123.51(18)
O3 C16 C17 114.07(17)
C18 C17 C16 125.31(18)
C18 C17 C20 122.72(19)
C16 C17 C20 111.88(17)
C17 C18 C19 130.38(19)
C17 C18 H18 114.8
C19 C18 H18 114.8
C18 C19 H19A 109.5
C18 C19 H19B 109.5
H19A C19 H19B 109.5
C18 C19 H19C 109.5
H19A C19 H19C 109.5
H19B C19 H19C 109.5
O4 C20 C17 113.82(19)
O4 C20 H20A 108.8
C17 C20 H20A 108.8
O4 C20 H20B 108.8
C17 C20 H20B 108.8
H20A C20 H20B 107.7

loop_
_geom_bond_atom_site_label_1
_geom_bond_atom_site_label_2
_geom_bond_distance
O1 C10 1.451(2)
O1 C1 1.459(2)
O2 C16 1.196(2)
O3 C16 1.331(2)
O3 C6 1.466(2)
O4 C20 1.410(3)
O4 H4X 0.8200
O5 C8 1.359(2)
O5 C12 1.371(3)
C1 C10 1.472(3)
C1 C2 1.496(3)
C1 H1 0.9800
C2 C3 1.526(3)
C2 H2A 0.9700
C2 H2B 0.9700
C3 C4 1.530(3)
C3 H3A 0.9700
C3 H3B 0.9700
C4 C15 1.529(3)
C4 C5 1.554(2)
C4 H4 0.9800
C5 C14 1.528(2)
C5 C10 1.536(2)
C5 C6 1.565(2)
C6 C7 1.498(2)
C6 H6 0.9800
C7 C8 1.335(2)
C7 C11 1.440(2)
C8 C9 1.477(3)
C9 C10 1.500(3)
C9 H9A 0.9700
C9 H9B 0.9700
C11 C12 1.331(3)
C11 C13 1.500(3)
C12 H12 0.9300
C13 H13A 0.9600
C13 H13B 0.9600
C13 H13C 0.9600
C14 H14A 0.9600
C14 H14B 0.9600
C14 H14C 0.9600
C15 H15A 0.9599
C15 H15B 0.9599
C15 H15C 0.9599
C16 C17 1.480(3)
C17 C18 1.320(3)
C17 C20 1.521(3)
C18 C19 1.495(3)
C18 H18 0.9300
C19 H19A 0.9599
C19 H19B 0.9599
C19 H19C 0.9599
C20 H20A 0.9700
C20 H20B 0.9700

loop_
_geom_hbond_atom_site_label_D
_geom_hbond_atom_site_label_H
_geom_hbond_atom_site_label_A
_geom_hbond_distance_DH
_geom_hbond_distance_HA
_geom_hbond_distance_DA
_geom_hbond_angle_DHA
_geom_hbond_site_symmetry_A
C4 H4 O2 0.98 2.94 3.670(3) 132.3 .
C19 H19B O3 0.96 2.39 2.888(3) 111.6 .
O4 H4X O1 0.82 2.02 2.826(2) 165.7 2_674
C3 H3A O4 0.97 2.62 3.528(3) 156.1 1_655
C9 H9A O5 0.97 2.94 3.897(3) 170.7 4_567
C12 H12 O2 0.93 2.38 3.260(3) 158.6 3_746
C14 H14B O5 0.96 2.59 3.453(3) 150.1 4_467

loop_
_geom_torsion_atom_site_label_1
_geom_torsion_atom_site_label_2
_geom_torsion_atom_site_label_3
_geom_torsion_atom_site_label_4
_geom_torsion
C10 O1 C1 C2 114.85(19)
O1 C1 C2 C3 -79.0(2)
C10 C1 C2 C3 -10.8(3)
C1 C2 C3 C4 40.3(2)
C2 C3 C4 C15 69.2(2)
C2 C3 C4 C5 -60.2(2)
C15 C4 C5 C14 41.1(2)
C3 C4 C5 C14 168.19(14)
C15 C4 C5 C10 -79.5(2)
C3 C4 C5 C10 47.59(18)
C15 C4 C5 C6 161.65(17)
C3 C4 C5 C6 -71.30(18)
C16 O3 C6 C7 -117.15(17)
C16 O3 C6 C5 120.51(17)
C14 C5 C6 O3 35.18(18)
C10 C5 C6 O3 152.57(13)
C4 C5 C6 O3 -86.26(16)
C14 C5 C6 C7 -82.97(19)
C10 C5 C6 C7 34.41(19)
C4 C5 C6 C7 155.59(14)
O3 C6 C7 C8 -125.17(18)
C5 C6 C7 C8 -6.1(2)
O3 C6 C7 C11 57.6(2)
C5 C6 C7 C11 176.68(19)
C11 C7 C8 O5 -1.3(2)
C6 C7 C8 O5 -179.11(16)
C11 C7 C8 C9 173.9(2)
C6 C7 C8 C9 -3.9(3)
C12 O5 C8 C7 0.6(2)
C12 O5 C8 C9 -174.99(18)
C7 C8 C9 C10 -16.6(3)
O5 C8 C9 C10 158.22(17)
C1 O1 C10 C9 112.33(19)
C1 O1 C10 C5 -112.40(17)
C2 C1 C10 O1 -101.37(19)
O1 C1 C10 C9 -100.13(17)
C2 C1 C10 C9 158.50(17)
O1 C1 C10 C5 102.16(16)
C2 C1 C10 C5 0.8(3)
C8 C9 C10 O1 -176.70(15)
C8 C9 C10 C1 -109.67(18)
C8 C9 C10 C5 49.0(2)
C14 C5 C10 O1 -74.00(18)
C4 C5 C10 O1 48.73(19)
C6 C5 C10 O1 167.19(13)
C14 C5 C10 C1 -142.07(16)
C4 C5 C10 C1 -19.3(2)
C6 C5 C10 C1 99.13(18)
C14 C5 C10 C9 59.48(19)
C4 C5 C10 C9 -177.78(15)
C6 C5 C10 C9 -59.32(19)
C8 C7 C11 C12 1.6(2)
C6 C7 C11 C12 179.11(19)
C8 C7 C11 C13 -176.9(2)
C6 C7 C11 C13 0.6(4)
C7 C11 C12 O5 -1.3(2)
C13 C11 C12 O5 177.2(2)
C8 O5 C12 C11 0.5(2)
C6 O3 C16 O2 -8.5(3)
C6 O3 C16 C17 172.18(15)
O2 C16 C17 C18 151.2(3)
O3 C16 C17 C18 -29.6(3)
O2 C16 C17 C20 -25.5(3)
O3 C16 C17 C20 153.80(17)
C16 C17 C18 C19 0.4(3)
C20 C17 C18 C19 176.7(2)
C18 C17 C20 O4 9.3(3)
C16 C17 C20 O4 -173.96(16)

loop_
_cod_related_entry_id
_cod_related_entry_code
_cod_related_entry_database
1 23311475 ChemSpider
